data_7113392
loop_
_publ_author_name
'Colquhoun, Howard M.'
'Zhu, Zhixue'
'Cardin, Christine J.'
'Gan, Yu'

_publ_section_title
;
 Principles of sequence-recognition in aromatic polyimides.
;
_journal_issue 23
_journal_name_full 'Chemical communications (Cambridge, England)'
_journal_page_first 2650
_journal_page_last 2652
_journal_paper_doi 10.1039/b412801j
_journal_year 2004
_chemical_formula_sum 'C97 H60 Cl5 F18 N5 O15 S2'
_chemical_formula_weight 2118.87
_chemical_name_systematic ?
_space_group_IT_number 2
_symmetry_cell_setting triclinic
_symmetry_Int_Tables_number 2
_symmetry_space_group_name_Hall '-P 1'
_symmetry_space_group_name_H-M 'P -1'
_atom_sites_solution_hydrogens geom
_atom_sites_solution_primary direct
_atom_sites_solution_secondary difmap
_audit_creation_date 2004-10-20T21:02:13-00:00
_audit_creation_method 'WinGX routine CIF_UPDATE'
_cell_angle_alpha 104.520(2)
_cell_angle_beta 96.031(3)
_cell_angle_gamma 91.682(3)
_cell_formula_units_Z 2
_cell_length_a 10.9503(4)
_cell_length_b 17.6840(10)
_cell_length_c 23.9264(12)
_cell_measurement_reflns_used 60417
_cell_measurement_temperature 120(2)
_cell_measurement_theta_max 27.48
_cell_measurement_theta_min 2.91
_cell_measurement_wavelength 0.71073
_cell_volume 4453.0(4)
_computing_structure_refinement 'SHELXL-97 (Sheldrick, 1997)'
_diffrn_ambient_temperature 120(2)
_diffrn_measured_fraction_theta_full 0.985
_diffrn_measured_fraction_theta_max 0.985
_diffrn_radiation_monochromator graphite
_diffrn_radiation_type MoK\a
_diffrn_radiation_wavelength 0.71073
_diffrn_reflns_av_R_equivalents 0.1175
_diffrn_reflns_av_unetI/netI 0.0645
_diffrn_reflns_limit_h_max 10
_diffrn_reflns_limit_h_min -10
_diffrn_reflns_limit_k_max 17
_diffrn_reflns_limit_k_min -17
_diffrn_reflns_limit_l_max 23
_diffrn_reflns_limit_l_min -23
_diffrn_reflns_number 45763
_diffrn_reflns_theta_full 20.81
_diffrn_reflns_theta_max 20.81
_diffrn_reflns_theta_min 4.08
_exptl_absorpt_coefficient_mu 0.32
_exptl_absorpt_correction_type none
_exptl_crystal_colour orange
_exptl_crystal_density_diffrn 1.58
_exptl_crystal_density_method 'not measured'
_exptl_crystal_description 0.32*0.26*0.05
_exptl_crystal_F_000 2152
_exptl_crystal_size_max 0.32
_exptl_crystal_size_mid 0.26
_exptl_crystal_size_min 0.05
_refine_diff_density_max 1.442
_refine_diff_density_min -0.616
_refine_diff_density_rms 0.104
_refine_ls_extinction_method none
_refine_ls_goodness_of_fit_ref 1.695
_refine_ls_hydrogen_treatment mixed
_refine_ls_matrix_type full
_refine_ls_number_parameters 1207
_refine_ls_number_reflns 9168
_refine_ls_number_restraints 162
_refine_ls_restrained_S_all 1.697
_refine_ls_R_factor_all 0.171
_refine_ls_R_factor_gt 0.1393
_refine_ls_shift/su_max 0.191
_refine_ls_shift/su_mean 0.01
_refine_ls_structure_factor_coef Fsqd
_refine_ls_weighting_details 'calc w==1/[\s^2^(Fo^2^)+(0.2000P)^2^+0.0000P] where P==(Fo^2^+2Fc^2^)/3'
_refine_ls_weighting_scheme calc
_refine_ls_wR_factor_gt 0.3912
_refine_ls_wR_factor_ref 0.4179
_reflns_number_gt 6742
_reflns_number_total 9168
_reflns_threshold_expression >2sigma(I)
_cod_data_source_file b412801j.txt
_cod_data_source_block finalr
_cod_original_cell_volume 4452.9(4)
_cod_database_code 7113392

loop_
_symmetry_equiv_pos_as_xyz
'x, y, z'
'-x, -y, -z'

loop_
_atom_site_label
_atom_site_type_symbol
_atom_site_fract_x
_atom_site_fract_y
_atom_site_fract_z
_atom_site_U_iso_or_equiv
_atom_site_adp_type
_atom_site_occupancy
_atom_site_symmetry_multiplicity
_atom_site_calc_flag
_atom_site_refinement_flags
O13 O -1.2663(13) -0.2235(7) 0.7724(8) 0.217(10) Uani 1 1 d .
O14 O -1.1017(15) -0.2902(7) 0.8149(5) 0.157(6) Uani 1 1 d .
S10 S 0.2890(3) 0.2053(2) 0.55109(15) 0.0789(11) Uani 1 1 d .
Cl15 Cl -0.1395(3) 0.0042(2) 0.60602(17) 0.0947(12) Uani 1 1 d .
S4 S -1.1555(5) -0.2513(2) 0.7683(2) 0.131(2) Uani 1 1 d .
Cl3 Cl -1.1606(4) -0.5019(2) 0.53571(15) 0.1002(12) Uani 1 1 d .
O28 O -0.5972(6) 0.2424(4) 0.7722(3) 0.0537(18) Uani 1 1 d .
O29 O -0.1927(5) 0.4516(4) 0.7375(3) 0.0520(18) Uani 1 1 d .
O27 O 0.0393(6) 0.4144(4) 0.8969(3) 0.062(2) Uani 1 1 d .
N11 N -0.4998(7) 0.2004(4) 0.8502(4) 0.048(2) Uani 1 1 d .
O26 O -0.3544(7) 0.1901(4) 0.9262(3) 0.066(2) Uani 1 1 d .
C67 C -0.2338(8) 0.3723(5) 0.8038(4) 0.039(2) Uani 1 1 d .
N12 N -0.0506(6) 0.4454(5) 0.8149(3) 0.046(2) Uani 1 1 d .
C69 C -0.3923(8) 0.2895(5) 0.8170(4) 0.039(2) Uani 1 1 d .
C70 C -0.5091(10) 0.2434(6) 0.8076(5) 0.049(3) Uani 1 1 d .
C64 C -0.3189(8) 0.2759(6) 0.8641(4) 0.047(3) Uani 1 1 d .
O17 O -0.8146(8) 0.0044(5) 0.7576(3) 0.082(2) Uani 1 1 d .
C66 C -0.1633(8) 0.4265(5) 0.7780(5) 0.045(2) Uani 1 1 d .
C61 C -0.0427(9) 0.4068(6) 0.8599(5) 0.048(3) Uani 1 1 d .
C62 C -0.1614(8) 0.3591(6) 0.8514(4) 0.044(2) Uani 1 1 d .
O18 O 0.2291(7) 0.5226(5) 0.6940(4) 0.082(2) Uani 1 1 d .
O20 O 0.4027(7) 0.1780(5) 0.5725(4) 0.091(3) Uani 1 1 d .
C59 C 0.0431(8) 0.4990(6) 0.8069(5) 0.050(3) Uani 1 1 d .
C65 C -0.3898(10) 0.2170(5) 0.8856(5) 0.049(3) Uani 1 1 d .
C78 C -0.8981(13) -0.0574(7) 0.7583(5) 0.067(3) Uani 1 1 d .
C60 C 0.0938(8) 0.4821(6) 0.7549(4) 0.052(3) Uani 1 1 d .
H020 H 0.0699 0.4363 0.7263 0.062 Uiso 1 1 calc R
C71 C -0.5950(10) 0.1429(6) 0.8552(5) 0.056(3) Uani 1 1 d .
O21 O 0.2665(8) 0.2068(6) 0.4919(4) 0.094(3) Uani 1 1 d .
C50 C 0.3255(10) 0.3207(8) 0.6512(5) 0.067(3) Uani 1 1 d .
H023 H 0.3715 0.2863 0.6671 0.081 Uiso 1 1 calc R
C63 C -0.2002(8) 0.3090(5) 0.8827(4) 0.043(2) Uani 1 1 d .
H63 H -0.1511 0.2983 0.9137 0.051 Uiso 1 1 calc R
C68 C -0.3497(8) 0.3400(5) 0.7850(4) 0.038(2) Uani 1 1 d .
H68 H -0.3973 0.3502 0.7534 0.046 Uiso 1 1 calc R
C76 C -0.6590(9) 0.0985(6) 0.8045(5) 0.057(3) Uani 1 1 d .
H76 H -0.6416 0.104 0.7684 0.069 Uiso 1 1 calc R
C49 C 0.2729(10) 0.2993(7) 0.5950(5) 0.062(3) Uani 1 1 d .
C55 C 0.1803(9) 0.5348(7) 0.7464(5) 0.055(3) Uani 1 1 d .
C72 C -0.6164(11) 0.1367(6) 0.9085(5) 0.069(3) Uani 1 1 d .
H72 H -0.5708 0.1677 0.9417 0.082 Uiso 1 1 calc R
C45 C 0.1871(11) 0.1155(8) 0.6120(6) 0.079(4) Uani 1 1 d .
H45 H 0.263 0.1236 0.6346 0.095 Uiso 1 1 calc R
C56 C 0.2146(9) 0.6010(7) 0.7862(6) 0.065(3) Uani 1 1 d .
H56 H 0.2711 0.6365 0.7788 0.078 Uiso 1 1 calc R
C54 C 0.2036(10) 0.3519(9) 0.5721(6) 0.074(3) Uani 1 1 d .
H54 H 0.1673 0.337 0.5338 0.089 Uiso 1 1 calc R
C58 C 0.0806(9) 0.5663(7) 0.8481(5) 0.063(3) Uani 1 1 d .
H58 H 0.0467 0.5772 0.8831 0.076 Uiso 1 1 calc R
C57 C 0.1657(10) 0.6174(7) 0.8393(6) 0.071(3) Uani 1 1 d .
H57 H 0.1915 0.6627 0.868 0.085 Uiso 1 1 calc R
C46 C 0.1655(11) 0.1470(7) 0.5653(5) 0.067(3) Uani 1 1 d .
C75 C -0.7510(11) 0.0450(6) 0.8092(6) 0.071(3) Uani 1 1 d .
C87 C -1.1626(10) -0.4310(7) 0.6008(5) 0.065(3) Uani 1 1 d .
C84 C -1.1627(12) -0.3214(8) 0.7011(6) 0.072(3) Uani 1 1 d .
C51 C 0.3078(10) 0.3979(8) 0.6851(5) 0.065(3) Uani 1 1 d .
H51 H 0.3422 0.4144 0.7237 0.078 Uiso 1 1 calc R
C53 C 0.1887(11) 0.4261(8) 0.6062(6) 0.073(3) Uani 1 1 d .
H53 H 0.1426 0.4611 0.591 0.088 Uiso 1 1 calc R
C73 C -0.7081(12) 0.0830(7) 0.9125(6) 0.081(4) Uani 1 1 d .
H73 H -0.7233 0.0777 0.9489 0.097 Uiso 1 1 calc R
C79 C -1.0166(12) -0.0501(7) 0.7442(6) 0.077(4) Uani 1 1 d .
H79 H -1.0439 -0.0065 0.7326 0.092 Uiso 1 1 calc R
C85 C -1.2126(10) -0.3067(8) 0.6513(9) 0.087(5) Uani 1 1 d .
H85 H -1.2454 -0.2586 0.6519 0.104 Uiso 1 1 calc R
C88 C -1.1145(10) -0.4443(8) 0.6506(6) 0.067(3) Uani 1 1 d .
H88 H -1.0832 -0.4927 0.6504 0.081 Uiso 1 1 calc R
C52 C 0.2400(10) 0.4466(8) 0.6603(6) 0.063(3) Uani 1 1 d .
C86 C -1.2154(11) -0.3649(8) 0.5973(6) 0.072(3) Uani 1 1 d .
H86 H -1.2513 -0.3572 0.5623 0.086 Uiso 1 1 calc R
C81 C -1.0507(17) -0.1757(8) 0.7642(6) 0.087(5) Uani 1 1 d .
C80 C -1.0984(12) -0.1096(9) 0.7473(6) 0.094(5) Uani 1 1 d .
H80 H -1.1826 -0.1065 0.7386 0.113 Uiso 1 1 calc R
C89 C -1.1097(11) -0.3899(8) 0.7010(6) 0.073(3) Uani 1 1 d .
H89 H -1.0712 -0.3987 0.7351 0.088 Uiso 1 1 calc R
C43 C -0.0224(11) 0.0611(7) 0.5905(6) 0.071(3) Uani 1 1 d .
C82 C -0.9291(16) -0.1825(8) 0.7752(5) 0.086(4) Uani 1 1 d .
H82 H -0.8988 -0.2275 0.7835 0.104 Uiso 1 1 calc R
C74 C -0.7763(12) 0.0380(7) 0.8639(5) 0.082(4) Uani 1 1 d .
H74 H -0.8388 0.0031 0.8671 0.098 Uiso 1 1 calc R
C44 C 0.0884(12) 0.0697(7) 0.6249(6) 0.079(4) Uani 1 1 d .
H44 H 0.0992 0.0464 0.6557 0.094 Uiso 1 1 calc R
C47 C 0.0579(13) 0.1342(8) 0.5328(5) 0.081(4) Uani 1 1 d .
H47 H 0.0479 0.1551 0.5007 0.097 Uiso 1 1 calc R
C83 C -0.8526(14) -0.1222(8) 0.7740(6) 0.091(4) Uani 1 1 d .
H83 H -0.7685 -0.124 0.7838 0.109 Uiso 1 1 calc R
C48 C -0.0384(12) 0.0926(8) 0.5434(6) 0.077(4) Uani 1 1 d .
H48 H -0.113 0.0855 0.5197 0.092 Uiso 1 1 calc R
Cl53 Cl 0.0348(3) 0.8172(2) 0.61640(15) 0.0882(11) Uani 1 1 d .
Cl52 Cl 0.1531(3) 0.6873(2) 0.64766(19) 0.1067(13) Uani 1 1 d .
Cl51 Cl 0.0867(4) 0.6829(3) 0.52943(18) 0.1200(15) Uani 1 1 d .
C90 C 0.1360(11) 0.7422(7) 0.5975(5) 0.073(3) Uani 1 1 d .
H90 H 0.2168 0.7665 0.596 0.088 Uiso 1 1 calc R
N14 N -0.3874(8) 0.5737(5) 0.7686(4) 0.058(2) Uani 1 1 d .
H14 H -0.3553 0.5301 0.7548 0.069 Uiso 1 1 calc R
O23 O -0.5148(6) 0.6642(5) 0.7516(3) 0.068(2) Uani 1 1 d .
N13 N -0.4337(7) 0.4927(5) 0.6553(4) 0.051(2) Uani 1 1 d .
C31 C -0.4199(9) 0.5121(6) 0.8814(4) 0.052(3) Uani 1 1 d .
C32 C -0.5414(9) 0.4960(6) 0.8502(5) 0.056(3) Uani 1 1 d .
H32 H -0.5637 0.5203 0.8207 0.067 Uiso 1 1 calc R
C23 C -0.4821(8) 0.5615(6) 0.6716(4) 0.047(3) Uani 1 1 d .
C28 C -0.1896(11) 0.5400(7) 0.9449(6) 0.076(4) Uani 1 1 d .
H28 H -0.1114 0.5509 0.9653 0.091 Uiso 1 1 calc R
C30 C -0.3924(9) 0.4725(6) 0.9249(4) 0.056(3) Uani 1 1 d .
O25 O -0.4447(10) 0.3375(5) 0.5286(4) 0.097(3) Uani 1 1 d .
C19 C -0.4619(9) 0.4533(6) 0.5992(5) 0.049(3) Uani 1 1 d .
C33 C -0.6213(10) 0.4475(7) 0.8626(6) 0.069(3) Uani 1 1 d .
H33 H -0.6992 0.4395 0.8417 0.083 Uiso 1 1 calc R
C29 C -0.2675(10) 0.4884(7) 0.9587(5) 0.061(3) Uani 1 1 d .
C26 C -0.3317(11) 0.5648(7) 0.8710(5) 0.063(3) Uani 1 1 d .
C35 C -0.4759(9) 0.4215(6) 0.9382(5) 0.055(3) Uani 1 1 d .
C34 C -0.5940(10) 0.4057(6) 0.9075(5) 0.061(3) Uani 1 1 d .
C39 C -0.2427(13) 0.4491(8) 1.0018(6) 0.077(4) Uani 1 1 d .
H39 H -0.1651 0.4571 1.023 0.093 Uiso 1 1 calc R
C20 C -0.5373(10) 0.4816(8) 0.5596(5) 0.075(4) Uani 1 1 d .
H20 H -0.5581 0.4515 0.5217 0.09 Uiso 1 1 calc R
C27 C -0.2217(11) 0.5767(7) 0.9020(5) 0.066(3) Uani 1 1 d .
H27 H -0.1643 0.6114 0.8943 0.079 Uiso 1 1 calc R
C22 C -0.5524(10) 0.5951(8) 0.6342(6) 0.069(3) Uani 1 1 d .
H22 H -0.5795 0.6449 0.6484 0.082 Uiso 1 1 calc R
C25 C -0.3599(11) 0.6147(7) 0.8316(5) 0.074(3) Uani 1 1 d .
C24 C -0.4617(9) 0.6047(7) 0.7341(5) 0.055(3) Uani 1 1 d .
C37 C -0.4472(12) 0.3841(7) 0.9843(5) 0.068(3) Uani 1 1 d .
N15 N -0.3300(14) 0.3534(7) 0.6149(5) 0.107(4) Uani 1 1 d .
H15N H -0.308 0.3817 0.6496 0.128 Uiso 1 1 calc R
C9 C -0.2126(15) 0.2165(8) 0.6753(7) 0.092(4) Uani 1 1 d .
C38 C -0.3258(18) 0.3997(9) 1.0146(6) 0.098(5) Uani 1 1 d .
H38 H -0.3033 0.3752 1.0439 0.117 Uiso 1 1 calc R
C10 C -0.1394(13) 0.1994(8) 0.7194(6) 0.081(4) Uani 1 1 d .
C21 C -0.5827(11) 0.5586(9) 0.5783(6) 0.078(4) Uani 1 1 d .
H21 H -0.6301 0.5812 0.5529 0.094 Uiso 1 1 calc R
C42 C -0.5342(18) 0.3358(8) 0.9979(7) 0.093(5) Uani 1 1 d .
H42 H -0.5156 0.3123 1.0282 0.112 Uiso 1 1 calc R
C4 C -0.1475(17) 0.1625(9) 0.7570(9) 0.102(5) Uani 1 1 d .
C18 C -0.4112(14) 0.3771(8) 0.5800(6) 0.078(4) Uani 1 1 d .
C7 C -0.3505(14) 0.1262(8) 0.7073(7) 0.080(4) Uani 1 1 d .
H7 H -0.4252 0.0973 0.7013 0.096 Uiso 1 1 calc R
C2 C -0.287(2) 0.0759(11) 0.7897(9) 0.132(8) Uani 1 1 d .
H2 H -0.3589 0.0456 0.7872 0.158 Uiso 1 1 calc R
C8 C -0.3482(13) 0.1688(9) 0.6677(6) 0.092(5) Uani 1 1 d .
H8 H -0.4135 0.1711 0.6401 0.11 Uiso 1 1 calc R
C14 C -0.2006(16) 0.2604(9) 0.6375(7) 0.093(4) Uani 1 1 d .
C5 C -0.064(3) 0.1531(13) 0.8046(8) 0.159(12) Uani 1 1 d .
C16 C 0.0074(18) 0.2852(10) 0.6793(11) 0.107(6) Uani 1 1 d .
H16 H 0.0833 0.3093 0.6779 0.128 Uiso 1 1 calc R
C17 C -0.277(3) 0.2777(12) 0.5941(8) 0.174(11) Uani 1 1 d .
C40 C -0.6794(12) 0.3576(7) 0.9222(7) 0.079(4) Uani 1 1 d .
H40 H -0.7581 0.3487 0.9022 0.095 Uiso 1 1 calc R
C13 C 0.050(2) 0.2008(13) 0.8008(14) 0.175(16) Uani 1 1 d .
H13 H 0.1133 0.2024 0.8301 0.21 Uiso 1 1 calc R
C11 C -0.0063(15) 0.2455(12) 0.7228(11) 0.128(10) Uani 1 1 d .
C12 C 0.075(2) 0.2424(16) 0.762(2) 0.22(2) Uani 1 1 d .
H12 H 0.1521 0.2676 0.7642 0.269 Uiso 1 1 calc R
C41 C -0.6479(16) 0.3228(7) 0.9666(8) 0.093(5) Uani 1 1 d .
H41 H -0.7056 0.2894 0.9755 0.111 Uiso 1 1 calc R
C15 C -0.082(2) 0.2884(12) 0.6423(11) 0.140(7) Uani 1 1 d .
H15 H -0.0641 0.3137 0.6141 0.169 Uiso 1 1 calc R
C1 C -0.205(3) 0.0730(12) 0.8339(12) 0.144(8) Uani 1 1 d .
H1 H -0.226 0.0434 0.859 0.173 Uiso 1 1 calc R
C3 C -0.286(2) 0.1133(12) 0.7488(8) 0.129(8) Uani 1 1 d .
C6 C -0.081(2) 0.1152(11) 0.8454(10) 0.126(6) Uani 1 1 d .
H6 H -0.0237 0.1152 0.8768 0.151 Uiso 1 1 calc R
F701 F 0.6252(10) 0.0823(8) 0.4981(5) 0.168(5) Uani 1 1 d U
C701 C 0.5378(4) 0.1486(3) 0.4341(2) 0.089(4) Uani 1 1 d U
H004 H 0.4677 0.159 0.4566 0.106 Uiso 1 1 calc R
C702 C 0.5919(4) 0.0777(3) 0.4430(2) 0.100(5) Uani 1 1 d RU
C703 C 0.4951(4) 0.1450(3) 0.3716(2) 0.133(6) Uani 1 1 d RU
F703 F 0.6947(4) 0.0655(3) 0.4169(2) 0.150(4) Uani 1 1 d RU
F706 F 0.5841(4) 0.1312(3) 0.3376(2) 0.140(3) Uani 1 1 d RU
F705 F 0.4056(4) 0.0946(3) 0.3515(2) 0.204(7) Uani 1 1 d RU
F704 F 0.4546(4) 0.2140(3) 0.3681(2) 0.230(8) Uani 1 1 d RU
F702 F 0.5152(4) 0.0158(3) 0.4213(2) 0.170(5) Uani 1 1 d RU
O701 O 0.6254(4) 0.2111(3) 0.4541(2) 0.127(4) Uani 1 1 d R
H15' H 0.6332 0.233 0.4282 0.191 Uiso 1 1 calc R
C501 C 0.0741(8) 0.8032(5) 0.9554(4) 0.34(3) Uani 0.9 1 d PGU
H501 H 0.0486 0.7768 0.9145 0.414 Uiso 0.9 1 d PG
O501 O 0.1942(8) 0.7846(6) 0.9702(6) 0.177(7) Uani 0.9 1 d PG
H50A H 0.1945 0.7597 0.9949 0.266 Uiso 0.9 1 d PG
C502 C 0.0718(11) 0.8874(5) 0.9628(6) 0.206(16) Uani 0.9 1 d PGU
C503 C -0.0068(8) 0.7718(5) 0.9924(5) 0.28(2) Uani 0.9 1 d PGU
F502 F 0.1386(14) 0.9111(8) 0.9283(8) 0.48(3) Uani 0.9 1 d PGU
F501 F -0.0413(13) 0.9086(7) 0.9529(9) 0.48(3) Uani 0.9 1 d PGU
F503 F 0.1168(15) 0.9254(4) 1.0173(7) 0.47(3) Uani 0.9 1 d PGU
F505 F 0.0082(9) 0.6956(5) 0.9848(5) 0.171(5) Uani 0.9 1 d PGU
F504 F -0.1200(8) 0.7789(7) 0.9774(8) 0.258(11) Uani 0.9 1 d PGU
F506 F 0.0212(15) 0.8039(7) 1.0487(5) 0.78(6) Uani 0.9 1 d PGU
C601 C -0.4688(7) -0.1682(4) 0.8522(4) 0.099(5) Uani 1 1 d GU
H601 H -0.4039 -0.2056 0.8483 0.119 Uiso 1 1 d G
O601 O -0.5602(11) -0.1828(7) 0.8042(3) 0.39(2) Uani 1 1 d G
H60A H -0.5842 -0.229 0.7956 0.587 Uiso 1 1 d G
C603 C -0.5410(9) -0.1649(6) 0.9051(3) 0.36(3) Uani 1 1 d GU
C602 C -0.4251(9) -0.0890(5) 0.8690(5) 0.57(6) Uani 1 1 d GU
F605 F -0.5866(11) -0.2380(6) 0.8871(6) 0.266(10) Uani 1 1 d GU
F606 F -0.4380(12) -0.1591(8) 0.9418(4) 0.51(3) Uani 1 1 d GU
F604 F -0.6307(9) -0.1156(7) 0.9013(5) 0.232(8) Uani 1 1 d GU
F602 F -0.5093(13) -0.0394(5) 0.8589(6) 0.302(12) Uani 1 1 d GU
F601 F -0.3404(10) -0.0668(7) 0.8990(7) 0.52(3) Uani 1 1 d GU
F603 F -0.4236(14) -0.0908(7) 0.8076(6) 0.392(19) Uani 1 1 d GU

loop_
_atom_site_aniso_label
_atom_site_aniso_U_11
_atom_site_aniso_U_22
_atom_site_aniso_U_33
_atom_site_aniso_U_23
_atom_site_aniso_U_13
_atom_site_aniso_U_12
O13 0.165(12) 0.096(9) 0.33(2) -0.105(11) 0.164(14) -0.081(9)
O14 0.295(17) 0.116(9) 0.080(7) 0.047(7) 0.070(9) -0.050(10)
S10 0.076(2) 0.089(2) 0.072(2) 0.0106(18) 0.0351(16) 0.0087(18)
Cl15 0.084(2) 0.077(2) 0.117(3) 0.003(2) 0.0360(19) 0.0038(18)
S4 0.161(4) 0.075(3) 0.147(4) -0.020(3) 0.107(4) -0.048(3)
Cl3 0.118(3) 0.100(3) 0.067(2) -0.0030(19) 0.0033(18) -0.020(2)
O28 0.040(4) 0.056(5) 0.071(5) 0.027(4) 0.009(4) -0.005(3)
O29 0.045(4) 0.065(5) 0.056(5) 0.030(4) 0.014(3) 0.002(3)
O27 0.052(4) 0.070(5) 0.058(5) 0.014(4) -0.014(4) -0.002(4)
N11 0.050(5) 0.038(5) 0.057(5) 0.012(4) 0.014(4) -0.008(4)
O26 0.088(5) 0.047(5) 0.069(5) 0.027(4) 0.005(4) -0.005(4)
C67 0.038(6) 0.030(5) 0.048(6) 0.005(5) 0.014(5) 0.006(4)
N12 0.036(5) 0.054(5) 0.044(5) 0.003(4) 0.010(4) 0.001(4)
C69 0.043(5) 0.026(5) 0.043(6) 0.001(4) 0.012(4) 0.001(4)
C70 0.049(7) 0.045(6) 0.053(7) 0.005(5) 0.024(6) 0.004(5)
C64 0.046(6) 0.048(6) 0.050(6) 0.016(5) 0.013(5) 0.004(5)
O17 0.106(6) 0.069(5) 0.067(6) 0.016(5) 0.011(5) -0.045(5)
C66 0.047(6) 0.033(6) 0.052(7) 0.001(5) 0.017(5) -0.003(5)
C61 0.045(6) 0.050(7) 0.047(7) 0.005(5) 0.010(5) -0.005(5)
C62 0.039(6) 0.045(6) 0.041(6) -0.003(5) 0.007(5) 0.005(5)
O18 0.093(6) 0.055(5) 0.102(7) 0.018(5) 0.046(5) -0.016(4)
O20 0.066(5) 0.109(7) 0.109(7) 0.035(6) 0.039(5) 0.033(5)
C59 0.039(6) 0.047(7) 0.062(7) 0.008(6) 0.008(5) 0.003(5)
C65 0.070(7) 0.024(6) 0.051(7) 0.003(5) 0.016(6) 0.001(5)
C78 0.096(10) 0.050(8) 0.052(7) 0.008(6) 0.020(6) -0.035(7)
C60 0.048(6) 0.051(7) 0.054(7) 0.008(5) 0.009(5) 0.006(5)
C71 0.071(7) 0.040(6) 0.056(8) 0.004(6) 0.020(6) 0.001(5)
O21 0.105(6) 0.102(7) 0.074(6) 0.014(5) 0.030(5) -0.002(5)
C50 0.061(7) 0.086(10) 0.063(9) 0.028(7) 0.025(6) -0.008(6)
C63 0.044(6) 0.039(6) 0.045(6) 0.014(5) 0.002(4) -0.003(4)
C68 0.037(6) 0.040(6) 0.038(5) 0.012(5) 0.000(4) 0.002(4)
C76 0.066(7) 0.046(7) 0.064(8) 0.015(6) 0.023(6) -0.007(6)
C49 0.055(6) 0.078(8) 0.053(8) 0.013(6) 0.019(6) -0.005(6)
C55 0.046(6) 0.054(8) 0.068(8) 0.018(6) 0.024(5) -0.002(6)
C72 0.094(8) 0.045(7) 0.061(8) -0.004(6) 0.037(6) -0.017(6)
C45 0.056(7) 0.086(9) 0.100(10) 0.020(8) 0.031(7) 0.031(7)
C56 0.051(6) 0.048(8) 0.099(10) 0.020(7) 0.022(6) -0.001(5)
C54 0.060(7) 0.103(11) 0.068(8) 0.033(9) 0.021(6) -0.002(7)
C58 0.047(6) 0.068(8) 0.070(8) 0.008(7) 0.013(5) 0.003(6)
C57 0.056(7) 0.059(8) 0.090(9) 0.004(6) 0.017(6) -0.026(6)
C46 0.073(8) 0.063(8) 0.064(8) 0.010(7) 0.012(7) 0.015(6)
C75 0.088(8) 0.042(7) 0.078(9) 0.004(6) 0.024(7) -0.010(6)
C87 0.067(7) 0.056(8) 0.065(9) 0.004(6) 0.014(6) -0.024(6)
C84 0.077(8) 0.062(9) 0.081(9) 0.018(7) 0.039(7) -0.023(7)
C51 0.052(6) 0.084(9) 0.057(7) 0.011(8) 0.018(5) -0.009(6)
C53 0.071(8) 0.081(10) 0.076(10) 0.029(8) 0.026(7) 0.018(7)
C73 0.116(10) 0.067(8) 0.062(8) 0.015(7) 0.027(7) -0.022(8)
C79 0.068(9) 0.048(7) 0.109(10) 0.005(7) 0.023(7) -0.018(7)
C85 0.046(7) 0.063(9) 0.169(16) 0.060(11) 0.019(8) 0.004(6)
C88 0.079(8) 0.072(9) 0.055(8) 0.029(8) 0.000(6) -0.011(6)
C52 0.046(6) 0.086(10) 0.069(9) 0.032(8) 0.029(6) -0.001(6)
C86 0.075(8) 0.063(9) 0.078(9) 0.022(8) 0.003(6) -0.001(7)
C81 0.130(13) 0.054(9) 0.077(9) -0.002(7) 0.068(9) -0.029(9)
C80 0.078(9) 0.074(10) 0.119(12) -0.015(9) 0.056(8) -0.003(8)
C89 0.086(9) 0.072(9) 0.059(9) 0.013(8) 0.011(6) -0.020(7)
C43 0.057(8) 0.053(7) 0.093(10) -0.008(7) 0.034(7) -0.002(6)
C82 0.113(12) 0.077(10) 0.075(9) 0.031(7) 0.018(8) -0.021(9)
C74 0.106(9) 0.071(9) 0.064(9) 0.007(7) 0.025(7) -0.045(7)
C44 0.084(10) 0.077(9) 0.078(9) 0.016(7) 0.030(8) 0.024(7)
C47 0.091(10) 0.079(9) 0.061(8) -0.002(7) 0.003(7) 0.012(8)
C83 0.118(11) 0.063(9) 0.090(10) 0.024(8) 0.004(8) -0.017(9)
C48 0.071(8) 0.075(9) 0.076(9) 0.004(7) 0.011(7) -0.021(7)
Cl53 0.096(2) 0.092(2) 0.087(2) 0.0305(19) 0.0318(17) 0.0263(19)
Cl52 0.097(3) 0.114(3) 0.133(3) 0.062(3) 0.040(2) 0.027(2)
Cl51 0.137(3) 0.104(3) 0.099(3) -0.014(2) 0.025(2) -0.018(2)
C90 0.069(7) 0.074(8) 0.085(9) 0.029(7) 0.023(6) 0.005(6)
N14 0.080(6) 0.051(5) 0.046(6) 0.020(5) 0.006(4) -0.002(5)
O23 0.055(4) 0.055(5) 0.093(6) 0.017(4) 0.008(4) -0.001(4)
N13 0.054(5) 0.043(6) 0.060(7) 0.017(5) 0.016(4) -0.006(4)
C31 0.054(7) 0.049(6) 0.054(7) 0.009(6) 0.021(5) 0.004(5)
C32 0.048(7) 0.053(7) 0.065(7) 0.010(6) 0.007(5) 0.014(6)
C23 0.045(6) 0.050(7) 0.047(7) 0.017(6) 0.001(5) -0.016(5)
C28 0.071(8) 0.054(8) 0.089(10) -0.009(7) 0.019(7) 0.001(7)
C30 0.064(7) 0.056(7) 0.041(6) -0.001(6) 0.008(5) 0.013(6)
O25 0.157(9) 0.071(6) 0.064(6) 0.014(5) 0.034(5) -0.008(6)
C19 0.051(6) 0.058(8) 0.047(7) 0.023(6) 0.015(5) -0.009(5)
C33 0.041(6) 0.057(7) 0.097(10) -0.005(7) 0.010(6) 0.002(6)
C29 0.059(7) 0.052(7) 0.066(8) 0.005(6) 0.005(6) 0.025(6)
C26 0.068(8) 0.067(8) 0.049(7) 0.005(6) 0.015(6) 0.004(6)
C35 0.055(7) 0.051(7) 0.057(7) 0.009(6) 0.022(6) 0.001(5)
C34 0.062(8) 0.045(7) 0.078(8) 0.013(6) 0.027(6) 0.011(6)
C39 0.093(9) 0.063(9) 0.065(9) 0.004(7) -0.020(7) 0.020(8)
C20 0.060(7) 0.101(11) 0.059(8) 0.014(7) 0.010(6) -0.025(7)
C27 0.070(8) 0.061(8) 0.067(8) 0.015(7) 0.023(7) -0.019(6)
C22 0.070(7) 0.080(9) 0.061(9) 0.025(7) 0.012(6) -0.001(6)
C25 0.096(9) 0.073(8) 0.057(8) 0.026(7) 0.009(6) -0.007(7)
C24 0.049(6) 0.044(7) 0.077(9) 0.021(7) 0.023(6) 0.004(5)
C37 0.091(9) 0.055(8) 0.050(7) -0.005(6) 0.014(7) 0.018(7)
N15 0.196(13) 0.085(9) 0.060(7) 0.032(7) 0.059(8) 0.062(9)
C9 0.142(14) 0.063(9) 0.066(10) -0.012(8) 0.051(10) 0.029(9)
C38 0.158(16) 0.075(11) 0.052(8) 0.001(7) 0.006(9) 0.048(11)
C10 0.115(11) 0.067(9) 0.060(9) 0.010(8) 0.017(8) 0.036(8)
C21 0.064(7) 0.103(11) 0.076(10) 0.038(9) 0.008(6) 0.010(7)
C42 0.140(14) 0.053(8) 0.088(10) 0.001(7) 0.064(10) -0.012(9)
C4 0.123(14) 0.067(10) 0.125(15) 0.016(10) 0.064(11) 0.046(10)
C18 0.133(11) 0.056(9) 0.051(9) 0.017(8) 0.038(8) -0.002(8)
C7 0.108(10) 0.060(8) 0.074(10) 0.012(8) 0.024(8) 0.012(7)
C2 0.21(2) 0.108(14) 0.067(12) -0.015(11) 0.023(13) 0.090(14)
C8 0.089(10) 0.086(10) 0.077(10) -0.032(9) 0.027(7) 0.023(8)
C14 0.121(13) 0.075(10) 0.079(11) 0.005(9) 0.036(9) 0.010(9)
C5 0.28(3) 0.124(17) 0.068(11) 0.003(11) 0.018(15) 0.15(2)
C16 0.087(14) 0.083(11) 0.145(17) 0.001(11) 0.060(14) -0.011(9)
C17 0.33(3) 0.148(18) 0.097(13) 0.082(13) 0.105(17) 0.14(2)
C40 0.083(9) 0.051(8) 0.110(11) 0.017(8) 0.052(8) 0.012(7)
C13 0.062(12) 0.096(15) 0.32(4) -0.057(18) 0.084(17) -0.026(11)
C11 0.027(9) 0.119(16) 0.18(2) -0.065(16) 0.004(10) -0.009(9)
C12 0.053(14) 0.117(19) 0.40(5) -0.14(3) 0.09(2) -0.044(13)
C41 0.111(12) 0.039(8) 0.128(13) 0.005(9) 0.058(10) -0.012(8)
C15 0.104(15) 0.115(15) 0.19(2) 0.013(14) 0.015(14) -0.016(12)
C1 0.18(2) 0.103(15) 0.17(2) 0.031(14) 0.093(18) 0.036(15)
C3 0.19(2) 0.141(17) 0.058(11) 0.011(11) 0.036(11) 0.117(17)
C6 0.144(17) 0.106(14) 0.131(17) 0.018(13) 0.038(12) 0.064(13)
F701 0.149(9) 0.239(14) 0.129(9) 0.080(9) -0.002(7) -0.001(9)
C701 0.060(8) 0.072(9) 0.126(12) -0.002(8) 0.048(8) -0.004(7)
C702 0.086(10) 0.079(11) 0.125(14) 0.009(10) 0.003(9) 0.001(8)
C703 0.101(13) 0.127(16) 0.18(2) 0.056(15) 0.012(13) 0.015(12)
F703 0.138(8) 0.143(9) 0.183(10) 0.039(7) 0.060(7) 0.087(7)
F706 0.148(8) 0.177(10) 0.089(6) 0.020(6) 0.018(5) 0.014(7)
F705 0.131(8) 0.220(14) 0.262(15) 0.114(12) -0.085(9) -0.069(9)
F704 0.184(12) 0.204(14) 0.38(2) 0.180(15) 0.087(13) 0.087(11)
F702 0.251(13) 0.073(6) 0.182(11) 0.031(7) 0.018(9) -0.007(7)
O701 0.129(8) 0.100(7) 0.131(8) -0.031(6) 0.077(7) -0.054(7)
C501 0.41(5) 0.34(5) 0.42(5) 0.21(4) 0.26(4) 0.33(5)
O501 0.235(18) 0.132(12) 0.150(13) 0.035(10) -0.031(12) -0.016(12)
C502 0.102(15) 0.082(16) 0.38(4) -0.05(2) 0.07(2) 0.006(12)
C503 0.092(15) 0.062(13) 0.73(7) 0.16(3) 0.07(3) 0.009(11)
F502 0.50(6) 0.69(7) 0.40(4) 0.41(5) 0.05(4) -0.03(5)
F501 0.32(3) 0.19(2) 1.04(9) 0.33(4) 0.17(4) 0.11(2)
F503 0.96(8) 0.066(10) 0.29(3) 0.000(12) -0.21(4) 0.07(2)
F505 0.142(9) 0.178(13) 0.196(13) 0.075(11) -0.030(8) -0.010(9)
F504 0.127(11) 0.28(2) 0.45(3) 0.23(2) 0.082(14) 0.040(12)
F506 1.19(14) 0.77(10) 0.73(10) 0.55(9) 0.58(10) 0.66(10)
C601 0.101(11) 0.072(10) 0.111(12) -0.006(8) 0.031(9) 0.000(8)
O601 0.22(2) 0.50(5) 0.31(3) -0.18(3) 0.07(2) 0.07(3)
C603 0.39(5) 0.21(3) 0.65(7) 0.28(4) 0.40(5) 0.16(3)
C602 0.46(6) 0.52(8) 0.72(9) 0.00(6) 0.52(7) -0.04(6)
F605 0.240(16) 0.198(15) 0.37(2) 0.030(16) 0.178(17) -0.015(13)
F606 0.79(7) 0.44(4) 0.23(2) 0.17(3) -0.32(4) -0.27(4)
F604 0.166(11) 0.263(18) 0.240(15) -0.021(13) 0.080(11) 0.085(12)
F602 0.40(3) 0.230(19) 0.33(2) 0.119(18) 0.11(2) 0.18(2)
F601 0.43(4) 0.182(19) 0.81(7) 0.08(3) -0.31(4) -0.19(2)
F603 0.56(5) 0.118(12) 0.46(4) 0.054(17) -0.08(3) 0.11(2)

loop_
_atom_type_symbol
_atom_type_description
_atom_type_scat_dispersion_real
_atom_type_scat_dispersion_imag
_atom_type_scat_source
C C 0.0033 0.0016 'International Tables Vol C Tables 4.2.6.8 and 6.1.1.4'
H H 0 0 'International Tables Vol C Tables 4.2.6.8 and 6.1.1.4'
Cl Cl 0.1484 0.1585 'International Tables Vol C Tables 4.2.6.8 and 6.1.1.4'
N N 0.0061 0.0033 'International Tables Vol C Tables 4.2.6.8 and 6.1.1.4'
O O 0.0106 0.006 'International Tables Vol C Tables 4.2.6.8 and 6.1.1.4'
S S 0.1246 0.1234 'International Tables Vol C Tables 4.2.6.8 and 6.1.1.4'
F F 0.0171 0.0103 'International Tables Vol C Tables 4.2.6.8 and 6.1.1.4'

loop_
_geom_angle_atom_site_label_1
_geom_angle_atom_site_label_2
_geom_angle_atom_site_label_3
_geom_angle
O21 S10 O20 120.2(5)
O21 S10 C49 108.9(6)
O20 S10 C49 107.6(6)
O21 S10 C46 107.0(6)
O20 S10 C46 107.9(6)
C49 S10 C46 104.3(5)
O13 S4 O14 118.3(10)
O13 S4 C84 107.2(9)
O14 S4 C84 107.1(8)
O13 S4 C81 108.9(9)
O14 S4 C81 108.9(9)
C84 S4 C81 105.8(5)
C65 N11 C70 112.2(8)
C65 N11 C71 123.8(9)
C70 N11 C71 124.0(8)
C68 C67 C62 123.9(8)
C68 C67 C66 127.1(9)
C62 C67 C66 109.0(8)
C61 N12 C66 112.5(8)
C61 N12 C59 124.6(8)
C66 N12 C59 122.9(8)
C64 C69 C68 121.0(8)
C64 C69 C70 109.8(8)
C68 C69 C70 129.2(9)
O28 C70 N11 126.3(9)
O28 C70 C69 128.5(9)
N11 C70 C69 105.1(9)
C69 C64 C63 123.6(9)
C69 C64 C65 106.7(8)
C63 C64 C65 129.6(9)
C75 O17 C78 118.2(9)
O29 C66 N12 125.6(9)
O29 C66 C67 129.7(9)
N12 C66 C67 104.6(9)
O27 C61 N12 125.7(9)
O27 C61 C62 128.8(10)
N12 C61 C62 105.5(8)
C63 C62 C67 122.3(8)
C63 C62 C61 129.4(9)
C67 C62 C61 108.3(9)
C55 O18 C52 120.5(8)
C58 C59 C60 119.5(10)
C58 C59 N12 122.1(9)
C60 C59 N12 118.4(9)
O26 C65 N11 128.1(9)
O26 C65 C64 125.7(10)
N11 C65 C64 106.2(9)
C79 C78 C83 123.3(11)
C79 C78 O17 118.2(12)
C83 C78 O17 118.5(13)
C55 C60 C59 118.4(10)
C72 C71 C76 123.5(10)
C72 C71 N11 119.2(10)
C76 C71 N11 117.4(9)
C49 C50 C51 118.1(12)
C62 C63 C64 114.3(8)
C67 C68 C69 114.8(8)
C71 C76 C75 117.4(10)
C50 C49 C54 119.9(12)
C50 C49 S10 120.6(10)
C54 C49 S10 119.4(10)
C56 C55 C60 121.8(10)
C56 C55 O18 117.5(9)
C60 C55 O18 120.6(10)
C71 C72 C73 118.6(11)
C46 C45 C44 117.7(12)
C55 C56 C57 120.0(10)
C53 C54 C49 120.3(12)
C59 C58 C57 121.5(11)
C58 C57 C56 118.8(11)
C47 C46 C45 120.7(13)
C47 C46 S10 122.5(11)
C45 C46 S10 116.8(10)
C74 C75 O17 124.5(10)
C74 C75 C76 120.4(11)
O17 C75 C76 115.0(10)
C88 C87 C86 123.3(12)
C88 C87 Cl3 120.2(11)
C86 C87 Cl3 116.4(11)
C85 C84 C89 121.0(12)
C85 C84 S4 121.9(13)
C89 C84 S4 117.0(12)
C52 C51 C50 119.2(11)
C52 C53 C54 119.5(12)
C74 C73 C72 120.9(11)
C78 C79 C80 117.8(13)
C84 C85 C86 120.2(11)
C87 C88 C89 121.8(12)
C53 C52 C51 122.9(13)
C53 C52 O18 119.4(12)
C51 C52 O18 117.6(12)
C87 C86 C85 115.3(11)
C82 C81 C80 121.7(12)
C82 C81 S4 120.0(13)
C80 C81 S4 118.3(14)
C79 C80 C81 118.5(13)
C88 C89 C84 118.3(12)
C48 C43 C44 121.5(11)
C48 C43 Cl15 120.8(10)
C44 C43 Cl15 117.6(12)
C81 C82 C83 118.1(14)
C73 C74 C75 119.2(11)
C43 C44 C45 118.4(12)
C46 C47 C48 123.9(14)
C82 C83 C78 120.5(14)
C47 C48 C43 117.6(12)
Cl52 C90 Cl51 110.3(7)
Cl52 C90 Cl53 112.3(6)
Cl51 C90 Cl53 110.2(7)
C24 N14 C25 119.7(9)
C23 N13 C19 116.3(9)
C26 C31 C30 120.1(10)
C26 C31 C32 123.8(10)
C30 C31 C32 116.1(10)
C33 C32 C31 121.3(11)
N13 C23 C22 123.9(10)
N13 C23 C24 118.5(9)
C22 C23 C24 117.6(11)
C29 C28 C27 122.5(12)
C35 C30 C31 123.0(10)
C35 C30 C29 119.3(11)
C31 C30 C29 117.6(10)
N13 C19 C20 123.1(11)
N13 C19 C18 117.7(11)
C20 C19 C18 119.2(12)
C32 C33 C34 123.3(10)
C28 C29 C39 126.2(12)
C28 C29 C30 117.2(11)
C39 C29 C30 116.6(12)
C27 C26 C31 120.0(11)
C27 C26 C25 117.1(11)
C31 C26 C25 122.5(11)
C30 C35 C34 120.6(10)
C30 C35 C37 122.0(11)
C34 C35 C37 117.4(10)
C40 C34 C35 120.9(12)
C40 C34 C33 123.3(12)
C35 C34 C33 115.6(10)
C38 C39 C29 123.3(12)
C19 C20 C21 118.9(11)
C26 C27 C28 122.6(11)
C21 C22 C23 122.0(12)
C26 C25 N14 116.0(10)
O23 C24 N14 123.1(11)
O23 C24 C23 120.3(10)
N14 C24 C23 116.5(10)
C42 C37 C35 120.5(13)
C42 C37 C38 122.8(15)
C35 C37 C38 116.7(13)
C18 N15 C17 118.9(15)
C14 C9 C10 136.0(17)
C14 C9 C8 115.0(16)
C10 C9 C8 109.0(14)
C39 C38 C37 122.0(13)
C4 C10 C9 138.4(17)
C4 C10 C11 115.3(17)
C9 C10 C11 106.3(17)
C22 C21 C20 115.6(11)
C41 C42 C37 119.5(15)
C10 C4 C5 133(2)
C10 C4 C3 112.4(17)
C5 C4 C3 114.7(19)
O25 C18 N15 122.3(13)
O25 C18 C19 117.9(14)
N15 C18 C19 119.8(12)
C3 C7 C8 140.4(18)
C3 C2 C1 133(3)
C7 C8 C9 110.4(13)
C9 C14 C17 134.7(19)
C9 C14 C15 110.3(18)
C17 C14 C15 115(2)
C6 C5 C4 130(3)
C6 C5 C13 127(3)
C4 C5 C13 103(2)
C15 C16 C11 121(2)
C14 C17 N15 110.6(17)
C34 C40 C41 119.8(14)
C12 C13 C5 131(3)
C12 C11 C16 125(3)
C12 C11 C10 119(3)
C16 C11 C10 116.6(18)
C11 C12 C13 118(2)
C42 C41 C40 121.9(13)
C16 C15 C14 129(2)
C2 C1 C6 123(2)
C7 C3 C2 142(3)
C7 C3 C4 109.2(19)
C2 C3 C4 108.7(18)
C5 C6 C1 111(2)
O701 C701 C702 108.9
O701 C701 C703 107.3
C702 C701 C703 114.2
F701 C702 F702 108.8(6)
F701 C702 F703 105.8(5)
F702 C702 F703 108.1
F701 C702 C701 112.4(7)
F702 C702 C701 111.3
F703 C702 C701 110.2
F705 C703 F706 109.9
F705 C703 F704 106.9
F706 C703 F704 106
F705 C703 C701 111.5
F706 C703 C701 113.1
F704 C703 C701 109
O501 C501 C502 108.9
O501 C501 C503 107.3
C502 C501 C503 114.2
F502 C502 F501 108.2
F502 C502 F503 107.1
F501 C502 F503 108.1
F502 C502 C501 111.8
F501 C502 C501 111.3
F503 C502 C501 110.2
F504 C503 F506 109.9
F504 C503 F505 106.9
F506 C503 F505 106
F504 C503 C501 111.5
F506 C503 C501 113.1
F505 C503 C501 109
O601 C601 C602 111.5
O601 C601 C603 104.4
C602 C601 C603 96.2
F605 C603 F606 111.1
F605 C603 F604 109.9
F606 C603 F604 132.4
F605 C603 C601 95.4
F606 C603 C601 92.9
F604 C603 C601 106.3
F601 C602 F602 119.9
F601 C602 C601 123.9
F602 C602 C601 113.9
F601 C602 F603 117.9
F602 C602 F603 75.5
C601 C602 F603 89.1
C602 F602 F603 55.6
C602 F603 F602 48.9

loop_
_geom_bond_atom_site_label_1
_geom_bond_atom_site_label_2
_geom_bond_distance
O13 S4 1.327(15)
O14 S4 1.526(14)
S10 O21 1.419(9)
S10 O20 1.439(9)
S10 C49 1.753(12)
S10 C46 1.789(13)
Cl15 C43 1.734(12)
S4 C84 1.761(13)
S4 C81 1.764(13)
Cl3 C87 1.740(12)
O28 C70 1.212(12)
O29 C66 1.183(11)
O27 C61 1.172(11)
N11 C65 1.376(13)
N11 C70 1.416(13)
N11 C71 1.469(13)
O26 C65 1.218(11)
C67 C68 1.360(12)
C67 C62 1.392(13)
C67 C66 1.498(14)
N12 C61 1.409(13)
N12 C66 1.418(13)
N12 C59 1.436(13)
C69 C64 1.391(13)
C69 C68 1.412(13)
C69 C70 1.462(14)
C64 C63 1.391(13)
C64 C65 1.502(14)
O17 C75 1.366(14)
O17 C78 1.407(13)
C61 C62 1.496(14)
C62 C63 1.381(13)
O18 C55 1.384(13)
O18 C52 1.399(14)
C59 C58 1.362(14)
C59 C60 1.384(14)
C78 C79 1.325(16)
C78 C83 1.383(18)
C60 C55 1.374(14)
C71 C72 1.350(15)
C71 C76 1.375(15)
C50 C49 1.360(15)
C50 C51 1.432(16)
C76 C75 1.395(15)
C49 C54 1.397(16)
C55 C56 1.326(15)
C72 C73 1.389(16)
C45 C46 1.371(17)
C45 C44 1.436(18)
C56 C57 1.397(16)
C54 C53 1.385(17)
C58 C57 1.347(15)
C46 C47 1.322(16)
C75 C74 1.401(16)
C87 C88 1.330(16)
C87 C86 1.336(17)
C84 C85 1.347(18)
C84 C89 1.358(18)
C51 C52 1.359(16)
C53 C52 1.311(16)
C73 C74 1.365(17)
C79 C80 1.382(18)
C85 C86 1.432(19)
C88 C89 1.334(16)
C81 C82 1.34(2)
C81 C80 1.43(2)
C43 C48 1.373(18)
C43 C44 1.374(17)
C82 C83 1.345(18)
C47 C48 1.350(17)
Cl53 C90 1.755(12)
Cl52 C90 1.723(12)
Cl51 C90 1.722(13)
N14 C24 1.325(13)
N14 C25 1.495(14)
O23 C24 1.218(12)
N13 C23 1.325(13)
N13 C19 1.346(13)
C31 C26 1.406(15)
C31 C30 1.407(14)
C31 C32 1.438(15)
C32 C33 1.313(15)
C23 C22 1.377(15)
C23 C24 1.490(15)
C28 C29 1.355(16)
C28 C27 1.366(17)
C30 C35 1.381(15)
C30 C29 1.495(15)
O25 C18 1.264(15)
C19 C20 1.388(16)
C19 C18 1.455(17)
C33 C34 1.461(17)
C29 C39 1.391(17)
C26 C27 1.328(16)
C26 C25 1.462(16)
C35 C34 1.403(15)
C35 C37 1.435(16)
C34 C40 1.375(16)
C39 C38 1.35(2)
C20 C21 1.442(18)
C22 C21 1.335(16)
C37 C42 1.377(18)
C37 C38 1.43(2)
N15 C18 1.306(17)
N15 C17 1.465(19)
C9 C14 1.34(2)
C9 C10 1.36(2)
C9 C8 1.66(2)
C10 C4 1.25(2)
C10 C11 1.63(2)
C42 C41 1.37(2)
C4 C5 1.43(3)
C4 C3 1.69(3)
C7 C3 1.23(2)
C7 C8 1.35(2)
C2 C3 1.31(3)
C2 C1 1.32(3)
C14 C17 1.37(3)
C14 C15 1.36(2)
C5 C6 1.34(3)
C5 C13 1.50(4)
C16 C15 1.26(3)
C16 C11 1.41(3)
C40 C41 1.37(2)
C13 C12 1.38(6)
C11 C12 1.23(5)
C1 C6 1.49(3)
F701 C702 1.310(11)
C701 O701 1.396
C701 C702 1.4562
C701 C703 1.5029
C702 F702 1.32
C702 F703 1.3415
C703 F705 1.2723
C703 F706 1.3237
C703 F704 1.3304
C501 O501 1.396
C501 C502 1.4562
C501 C503 1.5029
C502 F502 1.2928
C502 F501 1.32
C502 F503 1.3415
C503 F504 1.2723
C503 F506 1.3237
C503 F505 1.3304
C601 O601 1.4065
C601 C602 1.4106
C601 C603 1.5512
C603 F605 1.3203
C603 F606 1.3391
C603 F604 1.3431
C602 F601 1.1073
C602 F602 1.3367
C602 F603 1.4629
F602 F603 1.7161
